data_7712896
loop_
_publ_author_name
'Khan, Sahanwaj'
'Sengupta, Swaraj'
'Khan, Mohammad adnan'
'Sk, Md Palashuddin'
'Naskar, Subhendu'

_publ_section_title
;
 Electrocatalytic Water Oxidation by heteroleptic Ruthenium complexes of
 2,6-bis(benzimidazolyl) pyridine Scaffold: A mechanistic investigation
;
_journal_name_full 'Dalton Transactions'
_journal_paper_doi 10.1039/D3DT00128H
_journal_year 2023
_chemical_formula_moiety 'C30 H28 N7 O3 Ru S, F6 P, C2 H6 O S'
_chemical_formula_sum 'C32 H34 F6 N7 O4 P Ru S2'
_chemical_formula_weight 890.82
_space_group_crystal_system monoclinic
_space_group_IT_number 14
_space_group_name_Hall '-P 2yn'
_space_group_name_H-M_alt 'P 1 21/n 1'
_atom_sites_solution_hydrogens mixed
_atom_sites_solution_primary direct
_audit_creation_date 2022-02-01
_audit_creation_method
;
Olex2 1.2-ac3
(compiled 2017.01.05 svn.r3372 for Rigaku Oxford Diffraction, GUI svn.r5289)
;
_audit_update_record
;
2022-11-28 deposited with the CCDC.	2023-04-28 downloaded from the CCDC.
;
_cell_angle_alpha 90
_cell_angle_beta 91.989(8)
_cell_angle_gamma 90
_cell_formula_units_Z 4
_cell_length_a 11.0563(8)
_cell_length_b 20.5315(13)
_cell_length_c 15.021(2)
_cell_measurement_reflns_used 6838
_cell_measurement_temperature 298(2)
_cell_measurement_theta_max 28.9210
_cell_measurement_theta_min 3.7480
_cell_volume 3407.7(6)
_computing_cell_refinement 'CrysAlisPro 1.171.38.46 (Rigaku OD, 2015)'
_computing_data_collection 'CrysAlisPro 1.171.38.46 (Rigaku OD, 2015)'
_computing_data_reduction 'CrysAlisPro 1.171.38.46 (Rigaku OD, 2015)'
_computing_molecular_graphics 'Olex2 (Dolomanov et al., 2009)'
_computing_publication_material 'Olex2 (Dolomanov et al., 2009)'
_computing_structure_refinement 'ShelXL (Sheldrick, 2015)'
_computing_structure_solution 'SIR2004 (Burla et al., 2007)'
_diffrn_ambient_temperature 298.15
_diffrn_detector 'CCD plate'
_diffrn_detector_area_resol_mean 10.4324
_diffrn_detector_type Atlas
_diffrn_measured_fraction_theta_full 0.992
_diffrn_measured_fraction_theta_max 0.992
_diffrn_measurement_details
;
List of Runs (angles in degrees, time in seconds):

  # Type    Start    End  Width  t~exp~   \w     \q     \k     \f   Frames
#--------------------------------------------------------------------------
  1  \w     -1.00  79.00   1.00   35.26    --   10.07  57.00  90.00   80
  2  \w    -59.00  23.00   1.00   35.26    --   10.07 -57.00 -60.00   82
  3  \w     -9.00  16.00   1.00   35.26    --  -10.22 -99.00  90.00   25
;
_diffrn_measurement_device 'four-circle diffractometer'
_diffrn_measurement_device_type 'Xcalibur, Atlas'
_diffrn_measurement_method '\w scans'
_diffrn_orient_matrix_type 'CrysAlisPro convention (1999,Acta A55,543-557)'
_diffrn_orient_matrix_UB_11 -0.0267998000
_diffrn_orient_matrix_UB_12 -0.0241233000
_diffrn_orient_matrix_UB_13 0.0271793000
_diffrn_orient_matrix_UB_21 0.0256172000
_diffrn_orient_matrix_UB_22 -0.0248077000
_diffrn_orient_matrix_UB_23 -0.0266453000
_diffrn_orient_matrix_UB_31 0.0529840000
_diffrn_orient_matrix_UB_32 -0.0002224000
_diffrn_orient_matrix_UB_33 0.0285473000
_diffrn_radiation_monochromator graphite
_diffrn_radiation_probe x-ray
_diffrn_radiation_type MoK\a
_diffrn_radiation_wavelength 0.71073
_diffrn_reflns_av_R_equivalents 0.0293
_diffrn_reflns_av_unetI/netI 0.0343
_diffrn_reflns_Laue_measured_fraction_full 0.992
_diffrn_reflns_Laue_measured_fraction_max 0.992
_diffrn_reflns_limit_h_max 11
_diffrn_reflns_limit_h_min -13
_diffrn_reflns_limit_k_max 24
_diffrn_reflns_limit_k_min -20
_diffrn_reflns_limit_l_max 17
_diffrn_reflns_limit_l_min -16
_diffrn_reflns_number 15683
_diffrn_reflns_point_group_measured_fraction_full 0.992
_diffrn_reflns_point_group_measured_fraction_max 0.992
_diffrn_reflns_theta_full 24.996
_diffrn_reflns_theta_max 24.996
_diffrn_reflns_theta_min 3.362
_diffrn_source 'fine-focus sealed X-ray tube'
_diffrn_source_type 'Enhance (Mo) X-ray Source'
_exptl_absorpt_coefficient_mu 0.714
_exptl_absorpt_correction_T_max 1.00000
_exptl_absorpt_correction_T_min 0.14868
_exptl_absorpt_correction_type multi-scan
_exptl_absorpt_process_details
;
CrysAlisPro 1.171.38.46 (Rigaku Oxford Diffraction, 2015)
Empirical absorption correction using spherical harmonics,
 implemented in SCALE3 ABSPACK scaling algorithm.
;
_exptl_crystal_colour 'clear dark red'
_exptl_crystal_colour_lustre clear
_exptl_crystal_colour_modifier dark
_exptl_crystal_colour_primary red
_exptl_crystal_density_diffrn 1.736
_exptl_crystal_description plate
_exptl_crystal_F_000 1808
_exptl_crystal_size_max 0.2
_exptl_crystal_size_mid 0.1
_exptl_crystal_size_min 0.1
_refine_diff_density_max 0.577
_refine_diff_density_min -0.480
_refine_diff_density_rms 0.070
_refine_ls_extinction_method none
_refine_ls_goodness_of_fit_ref 1.052
_refine_ls_hydrogen_treatment mixed
_refine_ls_matrix_type full
_refine_ls_number_parameters 530
_refine_ls_number_reflns 5952
_refine_ls_number_restraints 28
_refine_ls_restrained_S_all 1.124
_refine_ls_R_factor_all 0.0458
_refine_ls_R_factor_gt 0.0369
_refine_ls_shift/su_max 0.002
_refine_ls_shift/su_mean 0.000
_refine_ls_structure_factor_coef Fsqd
_refine_ls_weighting_details 'w=1/[\s^2^(Fo^2^)+(0.0440P)^2^+3.1961P] where P=(Fo^2^+2Fc^2^)/3'
_refine_ls_weighting_scheme calc
_refine_ls_wR_factor_gt 0.0891
_refine_ls_wR_factor_ref 0.0950
_reflns_Friedel_coverage 0.000
_reflns_number_gt 5104
_reflns_number_total 5952
_reflns_threshold_expression 'I > 2\s(I)'
_cod_data_source_file d3dt00128h2.cif
_cod_data_source_block ru_4_4dmei
_cod_original_cell_volume 3407.8(6)
_cod_database_code 7712896
_shelx_shelxl_version_number 2018/3
_shelx_space_group_comment
;
The symmetry employed for this shelxl refinement is uniquely defined
by the following loop, which should always be used as a source of
symmetry information in preference to the above space-group names.
They are only intended as comments.
;
_reflns_odcompleteness_completeness 99.55
_reflns_odcompleteness_iscentric 1
_reflns_odcompleteness_theta 26.32
_olex2_refinement_description
;
1. Fixed Uiso
 At 1.2 times of:
  All C(H) groups, {H01M,H01N,H01O} of C01H, {H01G,H01H,H01I} of C01B, All
  N(H) groups
 At 1.5 times of:
  All C(H,H) groups, {H01A,H01B,H01C} of C010, {H01J,H01K,H01L} of C01G,
  {H01S,H01T,H01U} of C01E, {H01P,H01Q,H01R} of C01D, {H01D,H01E,H01F} of C018
2. Restrained distances
 C0B-C016
 1.9 with sigma of 0.02
 C01H-H01N
 1.09 with sigma of 0.02
 C01B-C01H
 3 with sigma of 0.02
 H01N-H01H
 2.5 with sigma of 0.02
3. Rigid bond restraints
 C01G, C01B
 with sigma for 1-2 distances of 0.01 and sigma for 1-3 distances of 0.01
 C00V, C015, C01A, C01C, C017, C00U
 with sigma for 1-2 distances of 0.01 and sigma for 1-3 distances of 0.01
4. Uiso/Uaniso restraints and constraints
Uanis(C01B) \\sim Ueq: with sigma of 0.1 and sigma for terminal atoms of 0.2
Uanis(C01A) \\sim Ueq: with sigma of 0.1 and sigma for terminal atoms of 0.2
Uanis(C00X) = Uanis(C014) = Uanis(C00Z) = Uanis(N00L)
Uiso(H01H) = Uiso(H01M)
Uiso(H01G) = Uiso(H01N)
Uiso(H01I) = Uiso(H01O)
Uiso(H0BA) = Uiso(H01O)
Uiso(H01E) = Uiso(H01D) = Uiso(H01F) = Uiso(H01Q) = Uiso(H01R) = Uiso(H01P)
Uiso(H01A) = Uiso(H01B) = Uiso(H01C) = Uiso(H01U) = Uiso(H01T) = Uiso(H01S)
Uiso(H017) = Uiso(H01O) = Uiso(H01M) = Uiso(H01N)
5. Others
 Fixed Sof: F00C(0.5) F00M(0.5) F00S(0.5) F00W(0.5) F00Y(0.5) F012(0.5)
 H01G(0.5) H01H(0.5) H01J(0.5) H01N(0.5) F00X(0.5) F00D(0.5) F0(0.5) F00T(0.5)
 F00Z(0.5) F00N(0.5)
6.a Aromatic/amide H refined with riding coordinates:
 N00B(H00B), N00E(H00E), C00K(H00K), C00O(H00O), C00T(H00T), C00X(H00X),
 C011(H011), C013(H013), C015(H015), C017(H017)
6.b Idealised Me refined as rotating group:
 C010(H01A,H01B,H01C), C018(H01D,H01E,H01F), C01B(H01G,H01H,H01I), C01D(H01P,
 H01Q,H01R), C01E(H01S,H01T,H01U), C0B(H0BA,H0BB,H0BC), C01G(H01J,H01K,H01L),
 C01H(H01M,H01N,H01O)
;
_olex2_date_sample_data_collection 2019-11-07
_olex2_submission_special_instructions 'No special instructions were received'
_oxdiff_exptl_absorpt_empirical_details
;
Empirical correction (ABSPACK) includes:
- Absorption correction using spherical harmonics
- Frame scaling
;
_oxdiff_exptl_absorpt_empirical_full_max 6.070
_oxdiff_exptl_absorpt_empirical_full_min 0.424

loop_
_space_group_symop_operation_xyz
'x, y, z'
'-x+1/2, y+1/2, -z+1/2'
'-x, -y, -z'
'x-1/2, -y-1/2, z-1/2'

loop_
_atom_site_label
_atom_site_type_symbol
_atom_site_fract_x
_atom_site_fract_y
_atom_site_fract_z
_atom_site_U_iso_or_equiv
_atom_site_adp_type
_atom_site_occupancy
_atom_site_site_symmetry_order
_atom_site_calc_flag
_atom_site_refinement_flags_posn
_atom_site_refinement_flags_adp
_atom_site_refinement_flags_occupancy
_atom_site_disorder_assembly
_atom_site_disorder_group
Ru1 Ru 0.23987(2) 0.66656(2) 0.58661(2) 0.02771(10) Uani 1 1 d . . . . .
S1 S 0.37216(7) 0.59382(4) 0.53087(6) 0.0345(2) Uani 1 1 d . . . . .
P003 P 0.22464(9) 0.73606(6) 0.96992(8) 0.0564(3) Uani 1 1 d . . . . .
S2 S 0.18743(12) 0.58676(5) 0.19537(8) 0.0692(3) Uani 1 1 d . . . . .
O1 O 0.37852(18) 0.72420(11) 0.64778(15) 0.0366(5) Uani 1 1 d . . . . .
N2 N 0.0930(2) 0.62079(12) 0.53750(17) 0.0284(5) Uani 1 1 d . . . . .
O2 O 0.4115(2) 0.81821(11) 0.71962(17) 0.0444(6) Uani 1 1 d . . . . .
N1 N 0.2106(2) 0.71455(12) 0.46377(17) 0.0325(6) Uani 1 1 d . . . . .
N3 N 0.2053(2) 0.60109(13) 0.68879(17) 0.0336(6) Uani 1 1 d . . . . .
N4 N 0.1397(2) 0.73910(12) 0.64775(17) 0.0315(6) Uani 1 1 d . . . . .
N00B N 0.0974(2) 0.71863(13) 0.33675(18) 0.0364(6) Uani 1 1 d . . . . .
H00B H 0.041947 0.709135 0.297277 0.044 Uiso 1 1 calc R . . . .
F00C F 0.2861(16) 0.7878(7) 1.0333(15) 0.091(6) Uani 0.5 1 d . . P A 1
O3 O 0.3440(2) 0.52434(12) 0.5410(2) 0.0726(10) Uani 1 1 d . . . . .
N00E N 0.0923(3) 0.51717(14) 0.73165(19) 0.0432(7) Uani 1 1 d . . . . .
H00E H 0.034419 0.489176 0.732198 0.052 Uiso 1 1 calc R . . . .
C00F C 0.0434(3) 0.63874(15) 0.4574(2) 0.0299(7) Uani 1 1 d . . . . .
C00G C 0.1154(3) 0.68979(15) 0.4170(2) 0.0320(7) Uani 1 1 d . . . . .
O4 O 0.1196(3) 0.55535(15) 0.2696(2) 0.0688(8) Uani 1 1 d . . . . .
C00I C 0.0351(3) 0.57674(15) 0.5887(2) 0.0316(7) Uani 1 1 d . . . . .
C00J C 0.1065(3) 0.56486(15) 0.6709(2) 0.0337(7) Uani 1 1 d . . . . .
C00K C -0.0661(3) 0.61279(15) 0.4251(2) 0.0358(7) Uani 1 1 d . . . . .
H00K H -0.098393 0.624645 0.369390 0.043 Uiso 1 1 calc R . . . .
N00L N 0.0332(3) 0.84563(15) 0.7296(2) 0.0521(5) Uani 1 1 d . . . . .
F00M F 0.3017(14) 0.6834(8) 1.0238(13) 0.101(5) Uani 0.5 1 d . . P A 1
C00N C 0.2082(3) 0.78609(15) 0.6873(2) 0.0333(7) Uani 1 1 d . . . . .
C00O C -0.0757(3) 0.55060(15) 0.5610(2) 0.0364(8) Uani 1 1 d . . . . .
H00O H -0.115918 0.521449 0.596977 0.044 Uiso 1 1 calc R . . . .
C00P C 0.3439(3) 0.77607(16) 0.6849(2) 0.0329(7) Uani 1 1 d . . . . .
C00Q C 0.2556(3) 0.76372(16) 0.4101(2) 0.0347(7) Uani 1 1 d . . . . .
C00R C 0.1845(3) 0.76607(16) 0.3302(2) 0.0383(8) Uani 1 1 d . . . . .
F00S F 0.1232(16) 0.7223(11) 1.0410(15) 0.125(7) Uani 0.5 1 d . . P A 1
C00T C -0.1255(3) 0.56877(15) 0.4784(2) 0.0384(8) Uani 1 1 d . . . . .
H00T H -0.199292 0.551270 0.458715 0.046 Uiso 1 1 calc R . . . .
C00U C 0.1885(4) 0.52188(18) 0.7929(2) 0.0472(9) Uani 1 1 d . U . . .
C00V C 0.2590(3) 0.57480(17) 0.7658(2) 0.0413(8) Uani 1 1 d . U . . .
F00W F 0.323(3) 0.7436(14) 0.8990(18) 0.100(7) Uani 0.5 1 d . . P A 1
C00X C 0.0192(3) 0.74485(19) 0.6511(3) 0.0521(5) Uani 1 1 d . . . . .
H00X H -0.030610 0.712839 0.625797 0.063 Uiso 1 1 calc R . . . .
F00Y F 0.1639(12) 0.6760(7) 0.9188(9) 0.082(3) Uani 0.5 1 d . . P A 1
C00Z C 0.1539(4) 0.8386(2) 0.7267(3) 0.0521(5) Uani 1 1 d . . . . .
C010 C 0.5205(3) 0.6053(2) 0.5791(3) 0.0543(10) Uani 1 1 d . . . . .
H01A H 0.544793 0.649805 0.571298 0.081 Uiso 1 1 calc GR . . . .
H01B H 0.576297 0.577067 0.550414 0.081 Uiso 1 1 calc GR . . . .
H01C H 0.520169 0.595331 0.641521 0.081 Uiso 1 1 calc GR . . . .
C011 C 0.2080(3) 0.8106(2) 0.2627(3) 0.0522(10) Uani 1 1 d . . . . .
H011 H 0.162422 0.812369 0.209494 0.063 Uiso 1 1 calc R . . . .
F012 F 0.149(3) 0.7839(10) 0.9230(18) 0.130(8) Uani 0.5 1 d . . P A 1
C013 C 0.3532(3) 0.80606(18) 0.4248(3) 0.0498(9) Uani 1 1 d . . . . .
H013 H 0.401645 0.804177 0.476597 0.060 Uiso 1 1 calc R . . . .
C014 C -0.0317(4) 0.79836(19) 0.6921(3) 0.0521(5) Uani 1 1 d . . . . .
C015 C 0.3645(4) 0.5936(2) 0.8128(3) 0.0551(10) Uani 1 1 d . U . . .
H015 H 0.410463 0.629189 0.796040 0.066 Uiso 1 1 calc R . . . .
C016 C 0.3030(4) 0.8512(2) 0.2809(3) 0.0650(12) Uani 1 1 d D . . . .
C017 C 0.2225(5) 0.4839(2) 0.8664(3) 0.0697(12) Uani 1 1 d . U . . .
H017 H 0.177230 0.448185 0.883750 0.084 Uiso 1 1 calc R . . . .
C018 C 0.4055(4) 0.6063(3) 0.4170(3) 0.0745(14) Uani 1 1 d . . . . .
H01D H 0.332916 0.601401 0.380734 0.112 Uiso 1 1 calc GR . . . .
H01E H 0.464289 0.574827 0.399377 0.112 Uiso 1 1 calc GR . . . .
H01F H 0.437394 0.649371 0.409597 0.112 Uiso 1 1 calc GR . . . .
C019 C 0.3738(4) 0.8504(2) 0.3592(3) 0.0623(12) Uani 1 1 d . . . . .
C01A C 0.3957(4) 0.5557(3) 0.8860(3) 0.0745(13) Uani 1 1 d . U . . .
C01B C 0.4997(5) 0.5757(3) 0.9338(3) 0.0875(16) Uani 1 1 d D U . . .
H01G H 0.554143 0.539457 0.941134 0.105 Uiso 0.5 1 calc GR . P . .
H01H H 0.477995 0.591432 0.991220 0.105 Uiso 0.5 1 calc DGR . P . .
H01I H 0.538655 0.609816 0.901834 0.105 Uiso 1 1 calc GR . . . .
C01C C 0.3267(6) 0.5023(3) 0.9116(3) 0.0823(15) Uani 1 1 d . U . . .
C01D C 0.3112(5) 0.5353(3) 0.1717(4) 0.105(2) Uani 1 1 d . . . . .
H01P H 0.281599 0.492925 0.154896 0.157 Uiso 1 1 calc GR . . . .
H01Q H 0.363767 0.531559 0.223704 0.157 Uiso 1 1 calc GR . . . .
H01R H 0.355332 0.553510 0.123724 0.157 Uiso 1 1 calc GR . . . .
C01E C 0.0990(5) 0.5731(3) 0.0960(3) 0.0895(16) Uani 1 1 d . . . . .
H01S H 0.024262 0.596658 0.098740 0.134 Uiso 1 1 calc GR . . . .
H01T H 0.082211 0.527371 0.089922 0.134 Uiso 1 1 calc GR . . . .
H01U H 0.142784 0.587757 0.045709 0.134 Uiso 1 1 calc GR . . . .
C0B C 0.3330(5) 0.8938(3) 0.2188(4) 0.0890(17) Uani 1 1 d D . . . .
H0BA H 0.384073 0.872996 0.176940 0.107 Uiso 1 1 calc GR . . . .
H0BB H 0.375630 0.929706 0.246330 0.133 Uiso 1 1 calc GR . . . .
H0BC H 0.261099 0.909566 0.188304 0.133 Uiso 1 1 calc GR . . . .
C01G C 0.4538(4) 0.8993(2) 0.3715(4) 0.0879(17) Uani 1 1 d . U . . .
H01J H 0.411056 0.939700 0.376688 0.132 Uiso 0.5 1 calc GR . P . .
H01K H 0.505634 0.901368 0.321603 0.132 Uiso 1 1 calc GR . . . .
H01L H 0.501758 0.891570 0.424965 0.132 Uiso 1 1 calc GR . . . .
C01H C 0.3564(7) 0.4613(4) 0.9783(5) 0.140(3) Uani 1 1 d D . . . .
H01M H 0.297110 0.464050 1.023359 0.169 Uiso 1 1 calc GR . . . .
H01N H 0.434443 0.472852 1.003597 0.169 Uiso 0.5 1 calc DGR . P . .
H01O H 0.359032 0.417563 0.955807 0.169 Uiso 1 1 calc GR . . . .
F00X F 0.346(3) 0.7445(13) 0.917(2) 0.111(8) Uani 0.5 1 d . . P A 2
F00D F 0.169(2) 0.8061(10) 0.9248(15) 0.095(4) Uani 0.5 1 d . . P A 2
F0 F 0.1656(17) 0.6978(8) 0.8857(10) 0.119(5) Uani 0.5 1 d . . P A 2
F00T F 0.1078(10) 0.7343(9) 1.0274(13) 0.102(6) Uani 0.5 1 d . . P A 2
F00Z F 0.2826(15) 0.6716(9) 1.0100(12) 0.112(6) Uani 0.5 1 d . . P A 2
F00N F 0.2799(13) 0.7826(8) 1.0463(14) 0.081(5) Uani 0.5 1 d . . P A 2
H014 H -0.122(4) 0.802(2) 0.691(3) 0.076(13) Uiso 1 1 d . . . . .
H00Z H 0.206(4) 0.874(2) 0.746(3) 0.085(15) Uiso 1 1 d . . . . .

loop_
_atom_site_aniso_label
_atom_site_aniso_U_11
_atom_site_aniso_U_22
_atom_site_aniso_U_33
_atom_site_aniso_U_23
_atom_site_aniso_U_13
_atom_site_aniso_U_12
Ru1 0.02304(15) 0.03101(15) 0.02891(16) -0.00216(10) -0.00157(10) -0.00225(10)
S1 0.0284(4) 0.0345(4) 0.0409(5) -0.0083(3) 0.0048(3) -0.0053(3)
P003 0.0415(6) 0.0608(7) 0.0674(7) -0.0033(6) 0.0085(5) -0.0026(5)
S2 0.0899(8) 0.0507(6) 0.0693(8) -0.0055(5) 0.0348(6) -0.0237(6)
O1 0.0280(11) 0.0408(13) 0.0407(13) -0.0085(10) -0.0040(9) -0.0014(10)
N2 0.0270(13) 0.0292(13) 0.0289(14) -0.0014(11) 0.0012(10) -0.0025(11)
O2 0.0384(13) 0.0450(13) 0.0488(15) -0.0104(11) -0.0115(11) -0.0059(11)
N1 0.0287(13) 0.0343(14) 0.0343(15) 0.0045(12) -0.0022(11) -0.0054(11)
N3 0.0344(15) 0.0373(15) 0.0292(15) -0.0011(11) 0.0010(11) 0.0061(12)
N4 0.0261(13) 0.0347(14) 0.0334(15) 0.0011(11) -0.0027(11) 0.0025(11)
N00B 0.0331(14) 0.0426(15) 0.0331(16) 0.0050(12) -0.0066(11) -0.0003(12)
F00C 0.105(9) 0.060(6) 0.108(12) -0.008(6) 0.007(6) -0.041(6)
O3 0.0530(17) 0.0377(14) 0.129(3) -0.0237(16) 0.0359(17) -0.0136(13)
N00E 0.0491(17) 0.0414(16) 0.0399(17) 0.0075(13) 0.0111(13) -0.0001(13)
C00F 0.0250(15) 0.0298(16) 0.0350(18) -0.0025(13) 0.0016(13) -0.0014(13)
C00G 0.0281(16) 0.0327(16) 0.0349(18) 0.0020(14) -0.0019(13) -0.0010(13)
O4 0.0724(19) 0.074(2) 0.0607(19) 0.0129(16) 0.0195(15) -0.0175(16)
C00I 0.0325(17) 0.0290(16) 0.0337(18) -0.0038(13) 0.0063(13) 0.0003(13)
C00J 0.0358(18) 0.0336(17) 0.0322(18) -0.0005(14) 0.0070(14) 0.0038(14)
C00K 0.0288(16) 0.0365(17) 0.042(2) -0.0038(15) -0.0074(14) -0.0018(14)
N00L 0.0399(10) 0.0521(11) 0.0643(13) -0.0123(9) 0.0007(8) 0.0071(8)
F00M 0.099(7) 0.064(8) 0.137(9) 0.007(6) -0.050(6) 0.021(6)
C00N 0.0344(17) 0.0360(17) 0.0294(18) -0.0012(14) -0.0021(13) 0.0010(14)
C00O 0.0304(17) 0.0302(16) 0.049(2) -0.0026(15) 0.0107(15) -0.0035(14)
C00P 0.0328(17) 0.0378(18) 0.0276(17) 0.0014(14) -0.0055(13) -0.0018(14)
C00Q 0.0303(17) 0.0354(17) 0.0385(19) 0.0040(14) 0.0034(14) -0.0007(14)
C00R 0.0331(17) 0.0359(18) 0.046(2) 0.0088(15) 0.0052(15) 0.0050(14)
F00S 0.146(13) 0.112(9) 0.124(9) 0.003(7) 0.083(9) -0.010(7)
C00T 0.0257(16) 0.0342(17) 0.055(2) -0.0053(16) -0.0018(15) -0.0059(14)
C00U 0.059(2) 0.047(2) 0.036(2) 0.0058(16) 0.0074(17) 0.0153(17)
C00V 0.0433(19) 0.048(2) 0.0325(19) -0.0005(15) 0.0018(15) 0.0171(16)
F00W 0.108(16) 0.101(10) 0.095(7) 0.016(6) 0.064(9) -0.004(8)
C00X 0.0399(10) 0.0521(11) 0.0643(13) -0.0123(9) 0.0007(8) 0.0071(8)
F00Y 0.063(4) 0.094(7) 0.089(9) -0.024(5) 0.004(5) -0.008(4)
C00Z 0.0399(10) 0.0521(11) 0.0643(13) -0.0123(9) 0.0007(8) 0.0071(8)
C010 0.0342(19) 0.059(2) 0.069(3) -0.017(2) -0.0036(18) 0.0081(18)
C011 0.048(2) 0.057(2) 0.052(2) 0.0210(19) 0.0047(18) 0.0072(19)
F012 0.186(16) 0.090(13) 0.110(9) 0.001(8) -0.044(9) 0.069(11)
C013 0.038(2) 0.050(2) 0.061(3) 0.0104(19) 0.0010(17) -0.0103(17)
C014 0.0399(10) 0.0521(11) 0.0643(13) -0.0123(9) 0.0007(8) 0.0071(8)
C015 0.049(2) 0.073(3) 0.043(2) -0.0040(19) -0.0069(17) 0.017(2)
C016 0.058(3) 0.058(3) 0.080(3) 0.029(2) 0.021(2) 0.000(2)
C017 0.084(3) 0.075(3) 0.050(3) 0.023(2) 0.010(2) 0.023(2)
C018 0.075(3) 0.104(4) 0.045(3) -0.011(2) 0.011(2) 0.026(3)
C019 0.050(2) 0.052(2) 0.085(3) 0.017(2) 0.006(2) -0.017(2)
C01A 0.069(3) 0.102(4) 0.051(3) -0.005(3) -0.020(2) 0.031(3)
C01B 0.080(3) 0.117(4) 0.062(3) 0.016(3) -0.036(3) 0.020(3)
C01C 0.107(4) 0.093(4) 0.047(3) 0.025(3) -0.004(3) 0.040(3)
C01D 0.084(4) 0.110(5) 0.123(5) -0.032(4) 0.035(4) -0.010(3)
C01E 0.113(4) 0.085(4) 0.071(3) 0.011(3) 0.020(3) -0.022(3)
C0B 0.086(4) 0.086(4) 0.095(4) 0.044(3) 0.014(3) -0.017(3)
C01G 0.066(3) 0.073(3) 0.124(5) 0.039(3) -0.001(3) -0.026(3)
C01H 0.153(7) 0.173(7) 0.093(5) 0.036(5) -0.031(5) 0.027(6)
F00X 0.073(7) 0.075(8) 0.19(2) -0.015(10) 0.067(11) -0.007(5)
F00D 0.124(8) 0.091(12) 0.070(6) 0.002(7) -0.004(5) 0.051(8)
F0 0.119(7) 0.135(13) 0.102(11) -0.053(8) -0.005(7) -0.020(8)
F00T 0.033(3) 0.111(10) 0.163(14) -0.049(9) 0.040(5) -0.032(5)
F00Z 0.132(10) 0.049(5) 0.158(13) 0.019(7) 0.064(10) -0.007(5)
F00N 0.054(6) 0.120(11) 0.069(6) -0.010(6) -0.016(5) 0.011(6)

loop_
_atom_type_symbol
_atom_type_description
_atom_type_scat_dispersion_real
_atom_type_scat_dispersion_imag
_atom_type_scat_source
C C 0.0033 0.0016 'International Tables Vol C Tables 4.2.6.8 and 6.1.1.4'
H H 0.0000 0.0000 'International Tables Vol C Tables 4.2.6.8 and 6.1.1.4'
F F 0.0171 0.0103 'International Tables Vol C Tables 4.2.6.8 and 6.1.1.4'
N N 0.0061 0.0033 'International Tables Vol C Tables 4.2.6.8 and 6.1.1.4'
O O 0.0106 0.0060 'International Tables Vol C Tables 4.2.6.8 and 6.1.1.4'
P P 0.1023 0.0942 'International Tables Vol C Tables 4.2.6.8 and 6.1.1.4'
Ru Ru -1.2594 0.8363 'International Tables Vol C Tables 4.2.6.8 and 6.1.1.4'
S S 0.1246 0.1234 'International Tables Vol C Tables 4.2.6.8 and 6.1.1.4'

loop_
_geom_angle_atom_site_label_1
_geom_angle_atom_site_label_2
_geom_angle_atom_site_label_3
_geom_angle
_geom_angle_site_symmetry_1
_geom_angle_site_symmetry_3
_geom_angle_publ_flag
O1 Ru1 S1 93.53(6) . . ?
N2 Ru1 S1 94.61(7) . . ?
N2 Ru1 O1 171.83(9) . . ?
N2 Ru1 N1 78.36(10) . . ?
N2 Ru1 N3 78.51(10) . . ?
N2 Ru1 N4 93.51(10) . . ?
N1 Ru1 S1 93.78(8) . . ?
N1 Ru1 O1 101.84(9) . . ?
N3 Ru1 S1 89.11(7) . . ?
N3 Ru1 O1 100.90(10) . . ?
N3 Ru1 N1 156.85(10) . . ?
N3 Ru1 N4 91.28(10) . . ?
N4 Ru1 S1 171.79(7) . . ?
N4 Ru1 O1 78.34(9) . . ?
N4 Ru1 N1 89.09(10) . . ?
O3 S1 Ru1 117.32(11) . . ?
O3 S1 C010 106.36(19) . . ?
O3 S1 C018 106.9(2) . . ?
C010 S1 Ru1 110.96(13) . . ?
C018 S1 Ru1 114.66(16) . . ?
C018 S1 C010 98.8(2) . . ?
F00C P003 F00M 86.5(10) . . ?
F00C P003 F00S 90.8(11) . . ?
F00C P003 F00Y 170.9(8) . . ?
F00M P003 F00S 85.2(12) . . ?
F00M P003 F00Y 85.9(8) . . ?
F00W P003 F00C 92.9(15) . . ?
F00W P003 F00M 92.4(14) . . ?
F00W P003 F00S 175.4(14) . . ?
F00W P003 F00Y 92.3(13) . . ?
F00Y P003 F00S 83.8(9) . . ?
F012 P003 F00C 93.9(12) . . ?
F012 P003 F00M 177.3(13) . . ?
F012 P003 F00S 92.1(14) . . ?
F012 P003 F00W 90.3(16) . . ?
F012 P003 F00Y 93.6(11) . . ?
F00X P003 F00D 90.5(13) . . ?
F00X P003 F0 89.1(14) . . ?
F00X P003 F00N 89.3(14) . . ?
F0 P003 F00D 88.1(10) . . ?
F00T P003 F00X 174.3(13) . . ?
F00T P003 F00D 86.8(11) . . ?
F00T P003 F0 95.8(8) . . ?
F00T P003 F00Z 95.8(10) . . ?
F00T P003 F00N 85.5(9) . . ?
F00Z P003 F00X 86.9(12) . . ?
F00Z P003 F00D 177.4(10) . . ?
F00Z P003 F0 92.3(9) . . ?
F00Z P003 F00N 95.0(9) . . ?
F00N P003 F00D 84.6(10) . . ?
F00N P003 F0 172.5(8) . . ?
O4 S2 C01D 107.4(3) . . ?
O4 S2 C01E 106.2(2) . . ?
C01D S2 C01E 98.2(3) . . ?
C00P O1 Ru1 115.79(19) . . ?
C00F N2 Ru1 119.91(19) . . ?
C00F N2 C00I 119.9(2) . . ?
C00I N2 Ru1 119.8(2) . . ?
C00G N1 Ru1 112.0(2) . . ?
C00G N1 C00Q 105.1(3) . . ?
C00Q N1 Ru1 142.9(2) . . ?
C00J N3 Ru1 112.3(2) . . ?
C00J N3 C00V 105.8(3) . . ?
C00V N3 Ru1 141.1(2) . . ?
C00N N4 Ru1 113.88(19) . . ?
C00X N4 Ru1 128.5(2) . . ?
C00X N4 C00N 117.6(3) . . ?
C00G N00B C00R 107.0(3) . . ?
C00J N00E C00U 107.0(3) . . ?
N2 C00F C00G 110.8(2) . . ?
N2 C00F C00K 121.7(3) . . ?
C00K C00F C00G 127.4(3) . . ?
N1 C00G N00B 112.9(3) . . ?
N1 C00G C00F 118.8(3) . . ?
N00B C00G C00F 128.3(3) . . ?
N2 C00I C00J 109.7(3) . . ?
N2 C00I C00O 121.0(3) . . ?
C00O C00I C00J 129.3(3) . . ?
N3 C00J N00E 112.3(3) . . ?
N3 C00J C00I 119.2(3) . . ?
N00E C00J C00I 128.2(3) . . ?
C00T C00K C00F 118.0(3) . . ?
C014 N00L C00Z 115.6(3) . . ?
N4 C00N C00P 115.7(3) . . ?
N4 C00N C00Z 120.1(3) . . ?
C00Z C00N C00P 124.2(3) . . ?
C00I C00O C00T 118.8(3) . . ?
O1 C00P C00N 116.0(3) . . ?
O2 C00P O1 125.6(3) . . ?
O2 C00P C00N 118.4(3) . . ?
N1 C00Q C00R 108.5(3) . . ?
N1 C00Q C013 130.4(3) . . ?
C013 C00Q C00R 121.1(3) . . ?
N00B C00R C00Q 106.6(3) . . ?
N00B C00R C011 131.5(3) . . ?
C011 C00R C00Q 121.9(3) . . ?
C00K C00T C00O 120.6(3) . . ?
N00E C00U C00V 106.5(3) . . ?
N00E C00U C017 131.9(4) . . ?
C017 C00U C00V 121.6(4) . . ?
N3 C00V C00U 108.3(3) . . ?
N3 C00V C015 129.7(4) . . ?
C015 C00V C00U 122.0(3) . . ?
N4 C00X C014 120.3(3) . . ?
N00L C00Z C00N 123.0(4) . . ?
C016 C011 C00R 114.6(4) . . ?
C019 C013 C00Q 116.6(4) . . ?
N00L C014 C00X 123.3(4) . . ?
C01A C015 C00V 115.3(4) . . ?
C011 C016 C019 124.8(4) . . ?
C0B C016 C011 118.1(5) . . ?
C0B C016 C019 117.0(5) . . ?
C01C C017 C00U 115.9(5) . . ?
C013 C019 C016 121.0(4) . . ?
C01G C019 C013 121.5(5) . . ?
C01G C019 C016 117.1(4) . . ?
C015 C01A C01B 114.9(5) . . ?
C015 C01A C01C 122.5(4) . . ?
C01C C01A C01B 122.5(5) . . ?
C017 C01C C01A 122.6(4) . . ?
C01H C01C C017 112.1(6) . . ?
C01H C01C C01A 125.2(6) . . ?

loop_
_geom_bond_atom_site_label_1
_geom_bond_atom_site_label_2
_geom_bond_distance
_geom_bond_site_symmetry_2
_geom_bond_publ_flag
Ru1 S1 2.2706(8) . ?
Ru1 O1 2.121(2) . ?
Ru1 N2 1.995(2) . ?
Ru1 N1 2.107(3) . ?
Ru1 N3 2.085(3) . ?
Ru1 N4 2.088(3) . ?
S1 O3 1.469(3) . ?
S1 C010 1.786(4) . ?
S1 C018 1.780(4) . ?
P003 F00C 1.567(16) . ?
P003 F00M 1.582(12) . ?
P003 F00S 1.600(17) . ?
P003 F00W 1.56(2) . ?
P003 F00Y 1.590(16) . ?
P003 F012 1.46(3) . ?
P003 F00X 1.59(3) . ?
P003 F00D 1.70(2) . ?
P003 F0 1.608(17) . ?
P003 F00T 1.578(13) . ?
P003 F00Z 1.580(17) . ?
P003 F00N 1.598(18) . ?
S2 O4 1.509(3) . ?
S2 C01D 1.775(6) . ?
S2 C01E 1.778(6) . ?
O1 C00P 1.268(4) . ?
N2 C00F 1.355(4) . ?
N2 C00I 1.362(4) . ?
O2 C00P 1.245(4) . ?
N1 C00G 1.346(4) . ?
N1 C00Q 1.394(4) . ?
N3 C00J 1.341(4) . ?
N3 C00V 1.391(4) . ?
N4 C00N 1.351(4) . ?
N4 C00X 1.340(4) . ?
N00B C00G 1.351(4) . ?
N00B C00R 1.376(4) . ?
N00E C00J 1.351(4) . ?
N00E C00U 1.385(5) . ?
C00F C00G 1.461(4) . ?
C00F C00K 1.395(4) . ?
C00I C00J 1.463(4) . ?
C00I C00O 1.388(4) . ?
C00K C00T 1.388(5) . ?
N00L C00Z 1.345(5) . ?
N00L C014 1.321(5) . ?
C00N C00P 1.517(4) . ?
C00N C00Z 1.378(5) . ?
C00O C00T 1.391(5) . ?
C00Q C00R 1.412(5) . ?
C00Q C013 1.397(5) . ?
C00R C011 1.397(5) . ?
C00U C00V 1.406(5) . ?
C00U C017 1.393(6) . ?
C00V C015 1.396(5) . ?
C00X C014 1.388(5) . ?
C011 C016 1.362(6) . ?
C013 C019 1.366(6) . ?
C015 C01A 1.381(6) . ?
C016 C019 1.390(7) . ?
C016 C0B 1.330(6) . ?
C017 C01C 1.370(8) . ?
C019 C01G 1.346(6) . ?
C01A C01B 1.397(6) . ?
C01A C01C 1.396(8) . ?
C01C C01H 1.342(7) . ?

loop_
_geom_hbond_atom_site_label_D
_geom_hbond_atom_site_label_H
_geom_hbond_atom_site_label_A
_geom_hbond_distance_DH
_geom_hbond_distance_HA
_geom_hbond_distance_DA
_geom_hbond_angle_DHA
_geom_hbond_site_symmetry_A
_geom_hbond_publ_flag
N00B H00B O2 0.86 1.91 2.764(3) 173.5 4_575 yes
N00E H00E O4 0.86 1.93 2.775(4) 166.2 3_566 yes
C00T H00T O3 0.93 2.23 3.086(4) 152.9 3_566 yes
C00X H00X F00N^b 0.93 2.38 3.083(13) 132.6 4_575 yes
C01G H01L F0^b 0.96 2.66 3.077(18) 106.8 4_675 yes
C01G H01L F00Y^a 0.96 2.27 2.858(16) 118.7 4_675 yes

loop_
_geom_torsion_atom_site_label_1
_geom_torsion_atom_site_label_2
_geom_torsion_atom_site_label_3
_geom_torsion_atom_site_label_4
_geom_torsion
_geom_torsion_site_symmetry_1
_geom_torsion_site_symmetry_2
_geom_torsion_site_symmetry_3
_geom_torsion_site_symmetry_4
_geom_torsion_publ_flag
Ru1 O1 C00P O2 -175.4(3) . . . . ?
Ru1 O1 C00P C00N 5.3(3) . . . . ?
Ru1 N2 C00F C00G 3.0(3) . . . . ?
Ru1 N2 C00F C00K -173.2(2) . . . . ?
Ru1 N2 C00I C00J -7.9(3) . . . . ?
Ru1 N2 C00I C00O 171.5(2) . . . . ?
Ru1 N1 C00G N00B -178.1(2) . . . . ?
Ru1 N1 C00G C00F 3.9(4) . . . . ?
Ru1 N1 C00Q C00R 178.0(3) . . . . ?
Ru1 N1 C00Q C013 -1.5(6) . . . . ?
Ru1 N3 C00J N00E 172.4(2) . . . . ?
Ru1 N3 C00J C00I -2.7(3) . . . . ?
Ru1 N3 C00V C00U -168.2(3) . . . . ?
Ru1 N3 C00V C015 11.3(6) . . . . ?
Ru1 N4 C00N C00P -3.3(3) . . . . ?
Ru1 N4 C00N C00Z 177.0(3) . . . . ?
Ru1 N4 C00X C014 -177.3(3) . . . . ?
N2 C00F C00G N1 -4.6(4) . . . . ?
N2 C00F C00G N00B 177.8(3) . . . . ?
N2 C00F C00K C00T 1.6(5) . . . . ?
N2 C00I C00J N3 6.8(4) . . . . ?
N2 C00I C00J N00E -167.5(3) . . . . ?
N2 C00I C00O C00T 1.8(4) . . . . ?
N1 C00Q C00R N00B 0.3(4) . . . . ?
N1 C00Q C00R C011 -179.7(3) . . . . ?
N1 C00Q C013 C019 -179.0(4) . . . . ?
N3 C00V C015 C01A -178.0(4) . . . . ?
N4 C00N C00P O1 -1.3(4) . . . . ?
N4 C00N C00P O2 179.3(3) . . . . ?
N4 C00N C00Z N00L 1.2(6) . . . . ?
N4 C00X C014 N00L -0.2(7) . . . . ?
N00B C00R C011 C016 179.3(4) . . . . ?
N00E C00U C00V N3 -0.3(4) . . . . ?
N00E C00U C00V C015 -179.9(3) . . . . ?
N00E C00U C017 C01C 178.5(4) . . . . ?
C00F N2 C00I C00J 179.4(3) . . . . ?
C00F N2 C00I C00O -1.2(4) . . . . ?
C00F C00K C00T C00O -1.0(5) . . . . ?
C00G N1 C00Q C00R -0.8(3) . . . . ?
C00G N1 C00Q C013 179.6(4) . . . . ?
C00G N00B C00R C00Q 0.4(4) . . . . ?
C00G N00B C00R C011 -179.6(4) . . . . ?
C00G C00F C00K C00T -173.9(3) . . . . ?
C00I N2 C00F C00G 175.7(2) . . . . ?
C00I N2 C00F C00K -0.5(4) . . . . ?
C00I C00O C00T C00K -0.7(5) . . . . ?
C00J N3 C00V C00U -0.1(3) . . . . ?
C00J N3 C00V C015 179.5(3) . . . . ?
C00J N00E C00U C00V 0.6(4) . . . . ?
C00J N00E C00U C017 -176.7(4) . . . . ?
C00J C00I C00O C00T -179.0(3) . . . . ?
C00K C00F C00G N1 171.3(3) . . . . ?
C00K C00F C00G N00B -6.3(5) . . . . ?
C00N N4 C00X C014 1.5(5) . . . . ?
C00O C00I C00J N3 -172.5(3) . . . . ?
C00O C00I C00J N00E 13.2(5) . . . . ?
C00P C00N C00Z N00L -178.4(4) . . . . ?
C00Q N1 C00G N00B 1.1(4) . . . . ?
C00Q N1 C00G C00F -176.9(3) . . . . ?
C00Q C00R C011 C016 -0.7(5) . . . . ?
C00Q C013 C019 C016 -2.0(7) . . . . ?
C00Q C013 C019 C01G 170.4(4) . . . . ?
C00R N00B C00G N1 -1.0(4) . . . . ?
C00R N00B C00G C00F 176.8(3) . . . . ?
C00R C00Q C013 C019 1.5(6) . . . . ?
C00R C011 C016 C019 0.2(7) . . . . ?
C00R C011 C016 C0B 178.2(4) . . . . ?
C00U N00E C00J N3 -0.6(4) . . . . ?
C00U N00E C00J C00I 174.0(3) . . . . ?
C00U C00V C015 C01A 1.5(5) . . . . ?
C00U C017 C01C C01A -0.3(7) . . . . ?
C00U C017 C01C C01H -176.6(5) . . . . ?
C00V N3 C00J N00E 0.4(4) . . . . ?
C00V N3 C00J C00I -174.7(3) . . . . ?
C00V C00U C017 C01C 1.6(6) . . . . ?
C00V C015 C01A C01B -178.6(4) . . . . ?
C00V C015 C01A C01C -0.2(6) . . . . ?
C00X N4 C00N C00P 177.7(3) . . . . ?
C00X N4 C00N C00Z -2.0(5) . . . . ?
C00Z N00L C014 C00X -0.7(6) . . . . ?
C00Z C00N C00P O1 178.3(3) . . . . ?
C00Z C00N C00P O2 -1.0(5) . . . . ?
C011 C016 C019 C013 1.3(8) . . . . ?
C011 C016 C019 C01G -171.5(5) . . . . ?
C013 C00Q C00R N00B 179.9(3) . . . . ?
C013 C00Q C00R C011 -0.2(5) . . . . ?
C014 N00L C00Z C00N 0.2(6) . . . . ?
C015 C01A C01C C017 -0.4(8) . . . . ?
C015 C01A C01C C01H 175.5(6) . . . . ?
C017 C00U C00V N3 177.3(3) . . . . ?
C017 C00U C00V C015 -2.3(6) . . . . ?
C01B C01A C01C C017 177.9(5) . . . . ?
C01B C01A C01C C01H -6.2(9) . . . . ?
C0B C016 C019 C013 -176.8(5) . . . . ?
C0B C016 C019 C01G 10.5(7) . . . . ?
